data_2234612
loop_
_publ_author_name
'Liu, Ming-Liang'

_publ_section_title
;
 2-Trifluoromethyl-1<i>H</i>-benzimidazole
;
_journal_coeditor_code GO2052
_journal_issue 5
_journal_name_full 'Acta Crystallographica Section E'
_journal_page_first o1518
_journal_paper_doi 10.1107/S1600536812017357
_journal_volume 68
_journal_year 2012
_chemical_formula_iupac 'C8 H5 F3 N2'
_chemical_formula_moiety 'C8 H5 F3 N2'
_chemical_formula_sum 'C8 H5 F3 N2'
_chemical_formula_weight 186.14
_chemical_name_systematic
;
2-Trifluoromethyl-1<i>H</i>-benzimidazole
;
_space_group_IT_number 57
_symmetry_cell_setting orthorhombic
_symmetry_space_group_name_Hall '-P 2c 2b'
_symmetry_space_group_name_H-M 'P b c m'
_atom_sites_solution_hydrogens geom
_atom_sites_solution_primary direct
_atom_sites_solution_secondary difmap
_audit_creation_method SHELXL-97
_cell_angle_alpha 90.00
_cell_angle_beta 90.00
_cell_angle_gamma 90.00
_cell_formula_units_Z 8
_cell_length_a 11.859(2)
_cell_length_b 7.2154(14)
_cell_length_c 19.508(4)
_cell_measurement_temperature 293(2)
_cell_measurement_theta_max 25
_cell_measurement_theta_min 0
_cell_volume 1669.2(5)
_computing_cell_refinement 'CrystalClear (Rigaku, 2005)'
_computing_data_collection 'CrystalClear (Rigaku, 2005)'
_computing_data_reduction 'CrystalClear (Rigaku, 2005)'
_computing_molecular_graphics 'PLATON (Spek, 2009)'
_computing_publication_material 'SHELXL97 (Sheldrick, 2008)'
_computing_structure_refinement 'SHELXL97 (Sheldrick, 2008)'
_computing_structure_solution 'SHELXS97 (Sheldrick, 2008)'
_diffrn_ambient_temperature 293(2)
_diffrn_measured_fraction_theta_full 0.997
_diffrn_measured_fraction_theta_max 0.997
_diffrn_measurement_device_type 'Rigaku SCXmini'
_diffrn_measurement_method CCD_Profile_fitting
_diffrn_radiation_monochromator graphite
_diffrn_radiation_source 'fine-focus sealed tube'
_diffrn_radiation_type MoK\a
_diffrn_radiation_wavelength 0.71073
_diffrn_reflns_av_R_equivalents 0.0735
_diffrn_reflns_av_sigmaI/netI 0.0371
_diffrn_reflns_limit_h_max 14
_diffrn_reflns_limit_h_min -14
_diffrn_reflns_limit_k_max 8
_diffrn_reflns_limit_k_min -8
_diffrn_reflns_limit_l_max 22
_diffrn_reflns_limit_l_min -23
_diffrn_reflns_number 13301
_diffrn_reflns_theta_full 24.99
_diffrn_reflns_theta_max 24.99
_diffrn_reflns_theta_min 3.30
_exptl_absorpt_coefficient_mu 0.138
_exptl_absorpt_correction_T_max 0.9623
_exptl_absorpt_correction_T_min 0.9519
_exptl_absorpt_correction_type multi-scan
_exptl_absorpt_process_details '(CrystalClear; Rigaku, 2005)'
_exptl_crystal_colour colourless
_exptl_crystal_density_diffrn 1.481
_exptl_crystal_density_method 'not measured'
_exptl_crystal_description block
_exptl_crystal_F_000 752
_exptl_crystal_size_max 0.36
_exptl_crystal_size_mid 0.32
_exptl_crystal_size_min 0.28
_refine_diff_density_max 0.280
_refine_diff_density_min -0.228
_refine_ls_extinction_method none
_refine_ls_goodness_of_fit_ref 1.044
_refine_ls_hydrogen_treatment constr
_refine_ls_matrix_type full
_refine_ls_number_parameters 129
_refine_ls_number_reflns 1523
_refine_ls_number_restraints 0
_refine_ls_restrained_S_all 1.044
_refine_ls_R_factor_all 0.1127
_refine_ls_R_factor_gt 0.0707
_refine_ls_shift/su_max 0.000
_refine_ls_shift/su_mean 0.000
_refine_ls_structure_factor_coef Fsqd
_refine_ls_weighting_details 'calc w=1/[\s^2^(Fo^2^)+(0.0577P)^2^+1.2173P] where P=(Fo^2^+2Fc^2^)/3'
_refine_ls_weighting_scheme calc
_refine_ls_wR_factor_gt 0.1467
_refine_ls_wR_factor_ref 0.1676
_reflns_number_gt 983
_reflns_number_total 1523
_reflns_threshold_expression I>2sigma(I)
_cod_data_source_file go2052.cif
_cod_data_source_block I
_cod_database_code 2234612
_cod_database_fobs_code 2234612

loop_
_symmetry_equiv_pos_as_xyz
'x, y, z'
'-x, -y, z+1/2'
'x, -y+1/2, -z'
'-x, y+1/2, -z+1/2'
'-x, -y, -z'
'x, y, -z-1/2'
'-x, y-1/2, z'
'x, -y-1/2, z-1/2'

loop_
_atom_site_type_symbol
_atom_site_label
_atom_site_fract_x
_atom_site_fract_y
_atom_site_fract_z
_atom_site_U_iso_or_equiv
_atom_site_adp_type
_atom_site_calc_flag
_atom_site_refinement_flags
_atom_site_occupancy
_atom_site_symmetry_multiplicity
C C2 0.2645(4) 0.2500 0.5000 0.0595(12) Uani d S 1 2
C C1 0.14185(18) 0.2500 0.5000 0.101(2) Uani d S 1 2
F F1A 0.09271(18) 0.1770 0.5534 0.157(4) Uani d PR 0.50 1
F F1B 0.09835(18) 0.1655 0.4469 0.191(5) Uani d PR 0.50 1
F F1C 0.10542(18) 0.4210 0.4964 0.213(5) Uani d PR 0.50 1
N N1 0.3246(2) 0.2091(3) 0.55507(11) 0.0576(7) Uani d . 1 1
H H1A 0.3000 0.1795 0.5951 0.069 Uiso calc PR 0.50 1
C C3 0.4353(2) 0.2242(4) 0.53443(14) 0.0495(7) Uani d . 1 1
C C4 0.5347(3) 0.1964(5) 0.5697(2) 0.0760(11) Uani d . 1 1
H H4 0.5350 0.1606 0.6155 0.091 Uiso calc R 1 1
C C5 0.6321(3) 0.2236(6) 0.5345(2) 0.0986(16) Uani d . 1 1
H H5 0.7006 0.2067 0.5568 0.118 Uiso calc R 1 1
F F10A 0.3495(3) 0.4573(4) 0.80332(12) 0.1403(12) Uani d . 1 1
F F10B 0.4734(4) 0.3146(6) 0.7500 0.1557(19) Uani d S 1 2
N N4 0.2610(2) 0.1033(4) 0.69268(12) 0.0641(8) Uani d . 1 1
H H4A 0.2749 0.1364 0.6512 0.077 Uiso calc PR 0.50 1
C C9 0.3662(6) 0.3519(8) 0.7500 0.0806(17) Uani d S 1 2
C C10 0.2953(4) 0.1861(6) 0.7500 0.0605(12) Uani d S 1 2
C C12 0.1984(3) -0.0467(5) 0.71420(15) 0.0623(9) Uani d . 1 1
C C13 0.1394(3) -0.1800(6) 0.6772(2) 0.0855(12) Uani d . 1 1
H H13 0.1382 -0.1800 0.6295 0.103 Uiso calc R 1 1
C C14 0.0830(4) -0.3113(7) 0.7148(2) 0.1073(16) Uani d . 1 1
H H14 0.0434 -0.4036 0.6917 0.129 Uiso calc R 1 1

loop_
_atom_site_aniso_label
_atom_site_aniso_U_11
_atom_site_aniso_U_22
_atom_site_aniso_U_33
_atom_site_aniso_U_12
_atom_site_aniso_U_13
_atom_site_aniso_U_23
C2 0.059(3) 0.076(3) 0.044(3) 0.000 0.000 -0.002(2)
C1 0.066(4) 0.134(6) 0.102(5) 0.000 0.000 0.004(4)
F1A 0.078(4) 0.304(13) 0.088(5) -0.044(9) 0.024(5) 0.041(5)
F1B 0.075(5) 0.376(17) 0.121(6) -0.035(10) -0.039(5) -0.054(7)
F1C 0.089(5) 0.263(10) 0.288(12) 0.077(6) 0.034(12) 0.078(11)
N1 0.0703(17) 0.0672(18) 0.0354(13) -0.0017(13) -0.0008(13) 0.0038(11)
C3 0.0575(18) 0.0449(17) 0.0461(15) 0.0004(14) -0.0057(14) -0.0042(13)
C4 0.082(3) 0.062(2) 0.084(2) 0.0088(19) -0.026(2) -0.0089(19)
C5 0.070(2) 0.068(3) 0.158(5) 0.011(2) -0.030(2) -0.033(3)
F10A 0.216(3) 0.113(2) 0.0923(18) -0.069(2) 0.0224(18) -0.0384(15)
F10B 0.097(3) 0.117(3) 0.252(6) -0.040(3) 0.000 0.000
N4 0.081(2) 0.0755(19) 0.0357(13) -0.0105(15) 0.0007(13) -0.0028(13)
C9 0.117(5) 0.082(4) 0.043(3) -0.027(4) 0.000 0.000
C10 0.076(3) 0.069(3) 0.037(2) -0.010(3) 0.000 0.000
C12 0.059(2) 0.073(2) 0.0549(17) -0.0047(17) 0.0013(15) -0.0026(16)
C13 0.076(3) 0.098(3) 0.083(3) -0.012(2) -0.001(2) -0.025(2)
C14 0.087(3) 0.099(3) 0.135(4) -0.030(2) -0.005(2) -0.022(3)

loop_
_atom_type_symbol
_atom_type_description
_atom_type_scat_dispersion_real
_atom_type_scat_dispersion_imag
_atom_type_scat_source
C C 0.0033 0.0016 'International Tables Vol C Tables 4.2.6.8 and 6.1.1.4'
F F 0.0171 0.0103 'International Tables Vol C Tables 4.2.6.8 and 6.1.1.4'
N N 0.0061 0.0033 'International Tables Vol C Tables 4.2.6.8 and 6.1.1.4'
H H 0.0000 0.0000 'International Tables Vol C Tables 4.2.6.8 and 6.1.1.4'

loop_
_geom_angle_atom_site_label_1
_geom_angle_atom_site_label_2
_geom_angle_atom_site_label_3
_geom_angle_site_symmetry_1
_geom_angle_site_symmetry_3
_geom_angle
N1 C2 N1 3_556 . 114.7(4)
N1 C2 C1 3_556 . 122.6(2)
N1 C2 C1 . . 122.6(2)
F1A C1 F1B . . 105.6
F1A C1 F1B 3_556 3_556 105.6
F1A C1 F1C 3_556 3_556 106.0
F1B C1 F1C 3_556 3_556 105.4
F1A C1 F1C . . 106.0
F1B C1 F1C . . 105.4
F1A C1 C2 3_556 . 116.522(6)
F1A C1 C2 . . 116.519(5)
F1B C1 C2 . . 113.229(5)
F1B C1 C2 3_556 . 113.230(5)
F1C C1 C2 3_556 . 109.263(5)
F1C C1 C2 . . 109.262(5)
C2 N1 C3 . . 105.0(3)
C2 N1 H1A . . 127.5
C3 N1 H1A . . 127.5
N1 C3 C4 . . 131.0(3)
N1 C3 C3 . 3_556 107.64(15)
C4 C3 C3 . 3_556 121.3(2)
C5 C4 C3 . . 116.9(4)
C5 C4 H4 . . 121.5
C3 C4 H4 . . 121.5
C4 C5 C5 . 3_556 121.8(2)
C4 C5 H5 . . 119.1
C5 C5 H5 3_556 . 119.1
C10 N4 C12 . . 105.1(3)
C10 N4 H4A . . 127.4
C12 N4 H4A . . 127.4
F10B C9 F10A . . 105.6(4)
F10B C9 F10A . 6_557 105.6(4)
F10A C9 F10A . 6_557 105.9(5)
F10B C9 C10 . . 113.1(5)
F10A C9 C10 . . 113.0(3)
F10A C9 C10 6_557 . 113.0(3)
N4 C10 N4 . 6_557 114.3(4)
N4 C10 C9 . . 122.9(2)
N4 C10 C9 6_557 . 122.9(2)
N4 C12 C13 . . 131.0(3)
N4 C12 C12 . 6_557 107.74(16)
C13 C12 C12 . 6_557 121.3(2)
C14 C13 C12 . . 116.4(4)
C14 C13 H13 . . 121.8
C12 C13 H13 . . 121.8
C13 C14 C14 . 6_557 122.3(2)
C13 C14 H14 . . 118.9
C14 C14 H14 6_557 . 118.9

loop_
_geom_bond_atom_site_label_1
_geom_bond_atom_site_label_2
_geom_bond_site_symmetry_2
_geom_bond_distance
C2 N1 3_556 1.323(3)
C2 N1 . 1.323(3)
C2 C1 . 1.454(5)
C1 F1A 3_556 1.3052
C1 F1A . 1.3053
C1 F1B . 1.3079
C1 F1B 3_556 1.3079
C1 F1C 3_556 1.3095
C1 F1C . 1.3095
N1 C3 . 1.377(4)
N1 H1A . 0.8600
C3 C4 . 1.380(4)
C3 C3 3_556 1.394(5)
C4 C5 . 1.359(5)
C4 H4 . 0.9300
C5 C5 3_556 1.399(9)
C5 H5 . 0.9300
F10A C9 . 1.303(4)
F10B C9 . 1.300(7)
N4 C10 . 1.331(3)
N4 C12 . 1.378(4)
N4 H4A . 0.8600
C9 F10A 6_557 1.304(4)
C9 C10 . 1.462(7)
C10 N4 6_557 1.331(3)
C12 C13 . 1.392(5)
C12 C12 6_557 1.397(6)
C13 C14 . 1.372(6)
C13 H13 . 0.9300
C14 C14 6_557 1.375(9)
C14 H14 . 0.9300

loop_
_geom_hbond_atom_site_label_D
_geom_hbond_atom_site_label_H
_geom_hbond_atom_site_label_A
_geom_hbond_distance_DH
_geom_hbond_distance_HA
_geom_hbond_distance_DA
_geom_hbond_angle_DHA
N1 H1A N4 0.86 2.03 2.891(3) 173
N4 H4A N1 0.86 2.03 2.891(3) 174

loop_
_geom_torsion_atom_site_label_1
_geom_torsion_atom_site_label_2
_geom_torsion_atom_site_label_3
_geom_torsion_atom_site_label_4
_geom_torsion_site_symmetry_1
_geom_torsion_site_symmetry_4
_geom_torsion
N1 C2 C1 F1A 3_556 3_556 -11.43(13)
N1 C2 C1 F1A . 3_556 168.57(13)
N1 C2 C1 F1A 3_556 . 168.57(13)
N1 C2 C1 F1A . . -11.43(13)
N1 C2 C1 F1B 3_556 . 45.84(13)
N1 C2 C1 F1B . . -134.16(13)
N1 C2 C1 F1B 3_556 3_556 -134.16(13)
N1 C2 C1 F1B . 3_556 45.84(13)
N1 C2 C1 F1C 3_556 3_556 108.66(13)
N1 C2 C1 F1C . 3_556 -71.34(13)
N1 C2 C1 F1C 3_556 . -71.34(13)
N1 C2 C1 F1C . . 108.66(13)
N1 C2 N1 C3 3_556 . -0.07(14)
C1 C2 N1 C3 . . 179.93(14)
C2 N1 C3 C4 . . -179.4(3)
C2 N1 C3 C3 . 3_556 0.2(3)
N1 C3 C4 C5 . . -179.7(3)
C3 C3 C4 C5 3_556 . 0.7(5)
C3 C4 C5 C5 . 3_556 -0.4(7)
C12 N4 C10 N4 . 6_557 0.2(5)
C12 N4 C10 C9 . . 179.2(5)
F10B C9 C10 N4 . . -89.5(4)
F10A C9 C10 N4 . . 150.6(4)
F10A C9 C10 N4 6_557 . 30.4(8)
F10B C9 C10 N4 . 6_557 89.5(4)
F10A C9 C10 N4 . 6_557 -30.4(8)
F10A C9 C10 N4 6_557 6_557 -150.6(4)
C10 N4 C12 C13 . . 178.1(4)
C10 N4 C12 C12 . 6_557 -0.1(3)
N4 C12 C13 C14 . . -178.8(4)
C12 C12 C13 C14 6_557 . -0.8(4)
C12 C13 C14 C14 . 6_557 0.8(4)
